data_7208350
loop_
_publ_author_name
'Jarvis, A. G.'
'Sparkes, H. A.'
'Tallentire, S. E.'
'Hatcher, L. E.'
'Warren, M. R.'
'Raithby, P. R.'
'Allan, D. R.'
'Whitwood, A. C.'
'Cockett, M. C. R.'
'Duckett, S. B.'
'Clark, J. L.'
'Fairlamb, I. J. S.'

_publ_section_title
;
 Photochemical-mediated solid-state [2+2]-cycloaddition reactions of an
 unsymmetrical dibenzylidene acetone (monothiophos-dba)
;
_journal_issue 17
_journal_name_full CrystEngComm
_journal_page_first 5564
_journal_paper_doi 10.1039/c2ce25480h
_journal_volume 14
_journal_year 2012
_chemical_formula_moiety 'C29 H23 O P S'
_chemical_formula_sum 'C29 H23 O P S'
_chemical_formula_weight 450.5
_chemical_name_systematic
;
?
;
_space_group_IT_number 14
_symmetry_cell_setting monoclinic
_symmetry_space_group_name_Hall '-P 2yn'
_symmetry_space_group_name_H-M 'P 1 21/n 1'
_atom_sites_solution_hydrogens geom
_atom_sites_solution_primary direct
_atom_sites_solution_secondary difmap
_audit_creation_method SHELXL-97
_cell_angle_alpha 90.000(5)
_cell_angle_beta 102.087(5)
_cell_angle_gamma 90.000(5)
_cell_formula_units_Z 4
_cell_length_a 9.407(5)
_cell_length_b 17.207(5)
_cell_length_c 14.659(5)
_cell_measurement_reflns_used 2633
_cell_measurement_temperature 170(2)
_cell_measurement_theta_max 29.2253
_cell_measurement_theta_min 3.0992
_cell_volume 2320.2(16)
_computing_structure_refinement 'SHELXL-97 (Sheldrick, 1997)'
_computing_structure_solution 'SHELXS-97 (Sheldrick, 1990)'
_diffrn_ambient_temperature 170(2)
_diffrn_detector_area_resol_mean 10.3795
_diffrn_measured_fraction_theta_full 0.858
_diffrn_measured_fraction_theta_max 0.858
_diffrn_measurement_device_type 'Xcalibur, Atlas, Gemini ultra'
_diffrn_measurement_method '\w scans'
_diffrn_orient_matrix_UB_11 -0.0104734000
_diffrn_orient_matrix_UB_12 0.0280809000
_diffrn_orient_matrix_UB_13 -0.0362237000
_diffrn_orient_matrix_UB_21 0.0665615000
_diffrn_orient_matrix_UB_22 -0.0113558000
_diffrn_orient_matrix_UB_23 -0.0115460000
_diffrn_orient_matrix_UB_31 -0.0374674000
_diffrn_orient_matrix_UB_32 -0.0279898000
_diffrn_orient_matrix_UB_33 -0.0316398000
_diffrn_radiation_monochromator graphite
_diffrn_radiation_source 'Enhance (Mo) X-ray Source'
_diffrn_radiation_type MoK\a
_diffrn_radiation_wavelength 0.71073
_diffrn_reflns_av_R_equivalents 0.0577
_diffrn_reflns_av_sigmaI/netI 0.1691
_diffrn_reflns_limit_h_max 12
_diffrn_reflns_limit_h_min -9
_diffrn_reflns_limit_k_max 17
_diffrn_reflns_limit_k_min -22
_diffrn_reflns_limit_l_max 18
_diffrn_reflns_limit_l_min -17
_diffrn_reflns_number 11659
_diffrn_reflns_theta_full 29.29
_diffrn_reflns_theta_max 29.2253
_diffrn_reflns_theta_min 3.0992
_exptl_absorpt_coefficient_mu 0.228
_exptl_absorpt_correction_T_max 1.00000
_exptl_absorpt_correction_T_min 0.72409
_exptl_absorpt_correction_type multi-scan
_exptl_absorpt_process_details
;
CrysAlisPro, Oxford Diffraction Ltd.,
Version 1.171.34.40 (release 27-08-2010 CrysAlis171 .NET)
(compiled Aug 27 2010,11:50:40)
Empirical absorption correction using spherical harmonics,
implemented in SCALE3 ABSPACK scaling algorithm.
;
_exptl_crystal_colour yellow
_exptl_crystal_density_diffrn 1.290
_exptl_crystal_density_method 'not measured'
_exptl_crystal_description plate
_exptl_crystal_F_000 944
_exptl_crystal_size_max 0.22
_exptl_crystal_size_mid 0.10
_exptl_crystal_size_min 0.05
_refine_diff_density_max 0.423
_refine_diff_density_min -0.437
_refine_diff_density_rms 0.060
_refine_ls_extinction_method none
_refine_ls_goodness_of_fit_ref 1.063
_refine_ls_hydrogen_treatment constr
_refine_ls_matrix_type full
_refine_ls_number_parameters 398
_refine_ls_number_reflns 5423
_refine_ls_number_restraints 18
_refine_ls_restrained_S_all 1.061
_refine_ls_R_factor_all 0.1331
_refine_ls_R_factor_gt 0.0669
_refine_ls_shift/su_max 0.000
_refine_ls_shift/su_mean 0.000
_refine_ls_structure_factor_coef Fsqd
_refine_ls_weighting_details 'calc w=1/[\s^2^(Fo^2^)+(0.0580P)^2^+0.0132P] where P=(Fo^2^+2Fc^2^)/3'
_refine_ls_weighting_scheme calc
_refine_ls_wR_factor_gt 0.1265
_refine_ls_wR_factor_ref 0.1559
_reflns_number_gt 3173
_reflns_number_total 5423
_reflns_threshold_expression >2sigma(I)
_cod_data_source_file c2ce25480h.txt
_cod_data_source_block 170K
_cod_database_code 7208350

loop_
_symmetry_equiv_pos_as_xyz
'x, y, z'
'-x+1/2, y+1/2, -z+1/2'
'-x, -y, -z'
'x-1/2, -y-1/2, z-1/2'

loop_
_atom_site_label
_atom_site_type_symbol
_atom_site_fract_x
_atom_site_fract_y
_atom_site_fract_z
_atom_site_U_iso_or_equiv
_atom_site_adp_type
_atom_site_occupancy
_atom_site_symmetry_multiplicity
_atom_site_calc_flag
_atom_site_refinement_flags
_atom_site_disorder_assembly
_atom_site_disorder_group
C1 C 0.3348(3) 0.16471(15) 0.23381(18) 0.0330(6) Uani 1 1 d . A .
C2 C 0.1939(3) 0.14101(17) 0.1961(2) 0.0463(8) Uani 1 1 d . . .
H2 H 0.1773 0.0892 0.1739 0.056 Uiso 1 1 calc R . .
C3 C 0.0786(4) 0.1903(2) 0.1900(3) 0.0616(10) Uani 1 1 d . . .
H3 H -0.0172 0.1727 0.1646 0.074 Uiso 1 1 calc R . .
C4 C 0.1022(4) 0.2660(2) 0.2212(2) 0.0573(9) Uani 1 1 d . . .
H4 H 0.0224 0.3007 0.2168 0.069 Uiso 1 1 calc R . .
C5 C 0.2399(4) 0.29107(17) 0.2582(2) 0.0499(8) Uani 1 1 d . . .
H5 H 0.2552 0.3433 0.2791 0.060 Uiso 1 1 calc R . .
C6 C 0.3577(3) 0.24141(15) 0.26574(19) 0.0388(7) Uani 1 1 d . . .
H6 H 0.4530 0.2592 0.2923 0.047 Uiso 1 1 calc R . .
C7 C 0.5702(3) 0.12428(15) 0.14329(19) 0.0349(7) Uani 1 1 d . A .
C8 C 0.5970(3) 0.20149(17) 0.1245(2) 0.0486(8) Uani 1 1 d . . .
H8 H 0.5673 0.2416 0.1609 0.058 Uiso 1 1 calc R . .
C9 C 0.6663(4) 0.22028(18) 0.0533(3) 0.0564(9) Uani 1 1 d . . .
H9 H 0.6835 0.2732 0.0406 0.068 Uiso 1 1 calc R . .
C10 C 0.7106(4) 0.1625(2) 0.0009(2) 0.0557(9) Uani 1 1 d . . .
H10 H 0.7590 0.1755 -0.0478 0.067 Uiso 1 1 calc R . .
C11 C 0.6849(4) 0.0860(2) 0.0188(2) 0.0559(9) Uani 1 1 d . . .
H11 H 0.7154 0.0462 -0.0177 0.067 Uiso 1 1 calc R . .
C12 C 0.6150(3) 0.06664(17) 0.0894(2) 0.0463(8) Uani 1 1 d . . .
H12 H 0.5975 0.0136 0.1012 0.056 Uiso 1 1 calc R . .
C13 C 0.6055(11) 0.1212(5) 0.3504(6) 0.027(2) Uani 0.655(6) 1 d PD A 1
C14 C 0.7488(10) 0.1385(5) 0.3470(6) 0.038(2) Uani 0.655(6) 1 d PD A 1
H14 H 0.7764 0.1410 0.2883 0.046 Uiso 0.655(6) 1 calc PR A 1
C15 C 0.8524(8) 0.1522(4) 0.4284(6) 0.0433(17) Uani 0.655(6) 1 d PD A 1
H15 H 0.9502 0.1638 0.4258 0.052 Uiso 0.655(6) 1 calc PR A 1
C16 C 0.8099(9) 0.1484(5) 0.5135(6) 0.042(2) Uani 0.655(6) 1 d PD A 1
H16 H 0.8791 0.1578 0.5697 0.051 Uiso 0.655(6) 1 calc PR A 1
C17 C 0.6696(9) 0.1314(5) 0.5170(5) 0.042(2) Uani 0.655(6) 1 d PD A 1
H17 H 0.6432 0.1294 0.5760 0.051 Uiso 0.655(6) 1 calc PR A 1
C18 C 0.5634(6) 0.1168(3) 0.4370(4) 0.0308(14) Uani 0.655(6) 1 d PD A 1
C19 C 0.4155(5) 0.0957(2) 0.4437(3) 0.0362(14) Uani 0.655(6) 1 d P A 1
H19 H 0.3464 0.0922 0.3864 0.043 Uiso 0.655(6) 1 calc PR A 1
C20 C 0.3656(8) 0.0807(4) 0.5218(4) 0.0366(14) Uani 0.655(6) 1 d P A 1
H20 H 0.4294 0.0842 0.5812 0.044 Uiso 0.655(6) 1 calc PR A 1
C21 C 0.2138(10) 0.0592(5) 0.5150(7) 0.035(2) Uani 0.655(6) 1 d P A 1
C22 C 0.1636(7) 0.0557(4) 0.5969(4) 0.0299(15) Uani 0.655(6) 1 d P A 1
H22 H 0.0755 0.0281 0.5944 0.036 Uiso 0.655(6) 1 calc PR A 1
C23 C 0.2260(8) 0.0874(4) 0.6807(4) 0.0290(14) Uani 0.655(6) 1 d P A 1
H23 H 0.3192 0.1102 0.6855 0.035 Uiso 0.655(6) 1 calc PR A 1
C24 C 0.1637(4) 0.08978(17) 0.7647(2) 0.0464(8) Uani 1 1 d . . .
C25 C 0.0367(4) 0.05411(17) 0.7764(2) 0.0512(9) Uani 1 1 d . A .
H25 H -0.0209 0.0257 0.7265 0.061 Uiso 1 1 calc R . .
C26 C -0.0063(4) 0.05991(18) 0.8611(3) 0.0551(9) Uani 1 1 d . . .
H26 H -0.0936 0.0355 0.8688 0.066 Uiso 1 1 calc R A .
C27 C 0.0758(4) 0.10051(18) 0.9337(2) 0.0530(8) Uani 1 1 d . A .
H27 H 0.0461 0.1041 0.9916 0.064 Uiso 1 1 calc R . .
C28 C 0.2020(4) 0.13620(19) 0.9222(3) 0.0571(9) Uani 1 1 d . . .
H28 H 0.2590 0.1646 0.9724 0.068 Uiso 1 1 calc R A .
C29 C 0.2462(4) 0.13118(18) 0.8387(3) 0.0540(9) Uani 1 1 d . A .
H29 H 0.3333 0.1561 0.8315 0.065 Uiso 1 1 calc R . .
O1 O 0.1350(6) 0.0459(4) 0.4381(5) 0.0506(15) Uani 0.655(6) 1 d P A 1
P1 P 0.48343(8) 0.09667(4) 0.23822(5) 0.0331(2) Uani 1 1 d . . .
S1 S 0.41672(9) -0.01137(4) 0.22770(6) 0.0463(3) Uani 1 1 d . A .
C19A C 0.5017(9) 0.0404(4) 0.4418(5) 0.032(3) Uani 0.345(6) 1 d P . 2
H19A H 0.4173 0.0408 0.3875 0.038 Uiso 0.345(6) 1 calc PR A 2
C20A C 0.4479(15) 0.0455(5) 0.5332(6) 0.043(3) Uani 0.345(6) 1 d P . 2
H20A H 0.5050 0.0839 0.5774 0.052 Uiso 0.345(6) 1 calc PR A 2
C22A C 0.264(3) 0.0819(10) 0.6402(16) 0.096(6) Uani 0.345(6) 1 d P A 2
H22A H 0.3407 0.1024 0.6868 0.115 Uiso 0.345(6) 1 calc PR A 2
C21A C 0.281(2) 0.0581(12) 0.5210(15) 0.061(7) Uani 0.345(6) 1 d P A 2
O1A O 0.2007(18) 0.0567(12) 0.4510(17) 0.109(7) Uani 0.345(6) 1 d P A 2
C23A C 0.155(3) 0.0697(14) 0.651(3) 0.176(19) Uani 0.345(6) 1 d P A 2
H23A H 0.0730 0.0517 0.6065 0.211 Uiso 0.345(6) 1 calc PR A 2
C13A C 0.634(2) 0.1153(10) 0.3343(11) 0.024(4) Uani 0.345(6) 1 d PD A 2
C14A C 0.7565(17) 0.1561(10) 0.3227(10) 0.036(4) Uani 0.345(6) 1 d PD A 2
H14A H 0.7680 0.1684 0.2615 0.043 Uiso 0.345(6) 1 calc PR A 2
C15A C 0.8625(16) 0.1794(8) 0.3989(11) 0.059(5) Uani 0.345(6) 1 d PD A 2
H15A H 0.9460 0.2071 0.3905 0.071 Uiso 0.345(6) 1 calc PR A 2
C16A C 0.8429(18) 0.1610(10) 0.4872(11) 0.047(4) Uani 0.345(6) 1 d PD A 2
H16A H 0.9140 0.1768 0.5399 0.056 Uiso 0.345(6) 1 calc PR A 2
C17A C 0.7242(17) 0.1207(8) 0.5006(9) 0.043(4) Uani 0.345(6) 1 d PD A 2
H17A H 0.7142 0.1092 0.5624 0.052 Uiso 0.345(6) 1 calc PR A 2
C18A C 0.6165(13) 0.0960(6) 0.4249(8) 0.029(3) Uani 0.345(6) 1 d PD A 2

loop_
_atom_site_aniso_label
_atom_site_aniso_U_11
_atom_site_aniso_U_22
_atom_site_aniso_U_33
_atom_site_aniso_U_23
_atom_site_aniso_U_13
_atom_site_aniso_U_12
C1 0.0451(17) 0.0359(14) 0.0190(14) -0.0001(11) 0.0086(12) -0.0021(13)
C2 0.049(2) 0.0476(17) 0.042(2) -0.0084(14) 0.0075(15) 0.0035(16)
C3 0.043(2) 0.075(2) 0.065(3) -0.0092(19) 0.0060(18) 0.0087(19)
C4 0.058(2) 0.064(2) 0.053(2) 0.0019(17) 0.0199(18) 0.0239(18)
C5 0.072(2) 0.0439(17) 0.0375(19) -0.0005(14) 0.0191(17) 0.0110(18)
C6 0.0493(18) 0.0422(16) 0.0258(16) -0.0010(12) 0.0099(14) 0.0036(14)
C7 0.0363(16) 0.0362(15) 0.0312(16) -0.0011(12) 0.0047(13) 0.0050(12)
C8 0.061(2) 0.0389(16) 0.053(2) -0.0013(15) 0.0282(17) 0.0019(15)
C9 0.069(2) 0.0463(18) 0.063(2) 0.0047(17) 0.0324(19) 0.0001(17)
C10 0.060(2) 0.074(2) 0.036(2) -0.0019(17) 0.0159(17) 0.0022(19)
C11 0.074(2) 0.060(2) 0.037(2) -0.0151(16) 0.0202(18) 0.0069(18)
C12 0.061(2) 0.0433(17) 0.0341(19) -0.0067(14) 0.0081(16) 0.0036(15)
C13 0.030(4) 0.025(3) 0.026(5) -0.003(3) 0.002(3) 0.005(3)
C14 0.040(4) 0.043(4) 0.031(4) 0.002(3) 0.006(3) 0.003(3)
C15 0.030(3) 0.060(5) 0.037(5) -0.005(4) 0.001(3) -0.001(3)
C16 0.045(5) 0.053(5) 0.026(5) -0.004(3) 0.002(3) 0.000(4)
C17 0.054(5) 0.044(4) 0.027(4) -0.003(3) 0.002(3) -0.002(3)
C18 0.037(4) 0.031(3) 0.023(3) -0.003(2) 0.003(2) 0.002(2)
C19 0.044(3) 0.039(3) 0.023(2) -0.0035(19) 0.002(2) 0.000(2)
C20 0.037(4) 0.046(4) 0.025(3) -0.006(2) 0.003(3) 0.002(3)
C21 0.033(4) 0.026(3) 0.041(4) -0.003(3) -0.008(4) 0.007(3)
C22 0.033(4) 0.032(3) 0.022(3) 0.000(2) 0.000(2) -0.006(3)
C23 0.032(4) 0.036(3) 0.022(3) 0.003(2) 0.014(2) 0.002(3)
C24 0.062(2) 0.0384(17) 0.044(2) 0.0072(15) 0.0236(18) 0.0105(16)
C25 0.057(2) 0.0432(18) 0.050(2) -0.0024(15) 0.0028(18) 0.0016(16)
C26 0.053(2) 0.059(2) 0.057(2) -0.0011(17) 0.0177(18) -0.0054(17)
C27 0.056(2) 0.062(2) 0.042(2) -0.0045(16) 0.0129(17) -0.0001(18)
C28 0.058(2) 0.063(2) 0.050(2) -0.0132(17) 0.0088(18) -0.0062(18)
C29 0.053(2) 0.0500(18) 0.060(2) -0.0035(17) 0.0164(18) -0.0056(16)
O1 0.054(4) 0.061(2) 0.029(2) -0.0087(19) -0.008(3) 0.001(3)
P1 0.0413(4) 0.0297(4) 0.0253(4) 0.0004(3) 0.0003(3) -0.0009(3)
S1 0.0497(5) 0.0316(4) 0.0524(5) -0.0008(3) -0.0011(4) -0.0043(3)
C19A 0.052(6) 0.029(4) 0.018(4) 0.003(3) 0.015(4) 0.001(4)
C20A 0.085(8) 0.024(4) 0.030(5) 0.004(4) 0.034(5) 0.004(5)
C22A 0.119(18) 0.058(9) 0.098(17) 0.015(11) -0.003(13) 0.028(10)
C21A 0.072(16) 0.055(10) 0.073(14) 0.038(8) 0.051(14) 0.032(12)
O1A 0.078(12) 0.133(13) 0.110(13) 0.066(11) 0.006(13) 0.048(10)
C23A 0.089(16) 0.091(17) 0.40(5) 0.17(3) 0.18(3) 0.070(13)
C13A 0.040(10) 0.027(6) 0.011(5) -0.001(4) 0.020(5) 0.004(6)
C14A 0.030(6) 0.052(9) 0.026(7) 0.008(6) 0.006(5) -0.001(6)
C15A 0.047(7) 0.074(11) 0.047(10) 0.018(6) -0.010(6) -0.012(7)
C16A 0.052(9) 0.064(9) 0.019(9) 0.002(7) -0.004(7) -0.006(7)
C17A 0.063(12) 0.041(7) 0.019(6) 0.005(5) -0.005(7) 0.000(8)
C18A 0.043(7) 0.019(5) 0.024(6) -0.003(4) 0.006(5) 0.008(5)

loop_
_atom_type_symbol
_atom_type_description
_atom_type_scat_dispersion_real
_atom_type_scat_dispersion_imag
_atom_type_scat_source
C C 0.0033 0.0016 'International Tables Vol C Tables 4.2.6.8 and 6.1.1.4'
H H 0.0000 0.0000 'International Tables Vol C Tables 4.2.6.8 and 6.1.1.4'
O O 0.0106 0.0060 'International Tables Vol C Tables 4.2.6.8 and 6.1.1.4'
P P 0.1023 0.0942 'International Tables Vol C Tables 4.2.6.8 and 6.1.1.4'
S S 0.1246 0.1234 'International Tables Vol C Tables 4.2.6.8 and 6.1.1.4'

loop_
_geom_angle_atom_site_label_1
_geom_angle_atom_site_label_2
_geom_angle_atom_site_label_3
_geom_angle
_geom_angle_site_symmetry_1
_geom_angle_site_symmetry_3
C2 C1 C6 118.5(3) . .
C2 C1 P1 119.3(2) . .
C6 C1 P1 122.2(2) . .
C3 C2 C1 121.6(3) . .
C3 C2 H2 119.2 . .
C1 C2 H2 119.2 . .
C2 C3 C4 119.6(3) . .
C2 C3 H3 120.2 . .
C4 C3 H3 120.2 . .
C5 C4 C3 120.1(3) . .
C5 C4 H4 119.9 . .
C3 C4 H4 119.9 . .
C4 C5 C6 120.9(3) . .
C4 C5 H5 119.6 . .
C6 C5 H5 119.6 . .
C5 C6 C1 119.4(3) . .
C5 C6 H6 120.3 . .
C1 C6 H6 120.3 . .
C12 C7 C8 118.7(3) . .
C12 C7 P1 119.2(2) . .
C8 C7 P1 122.0(2) . .
C9 C8 C7 120.5(3) . .
C9 C8 H8 119.7 . .
C7 C8 H8 119.7 . .
C10 C9 C8 120.0(3) . .
C10 C9 H9 120.0 . .
C8 C9 H9 120.0 . .
C11 C10 C9 120.0(3) . .
C11 C10 H10 120.0 . .
C9 C10 H10 120.0 . .
C10 C11 C12 120.4(3) . .
C10 C11 H11 119.8 . .
C12 C11 H11 119.8 . .
C11 C12 C7 120.3(3) . .
C11 C12 H12 119.9 . .
C7 C12 H12 119.9 . .
C14 C13 C18 120.1(7) . .
C14 C13 P1 116.3(6) . .
C18 C13 P1 123.4(6) . .
C13 C14 C15 120.9(7) . .
C13 C14 H14 119.6 . .
C15 C14 H14 119.6 . .
C16 C15 C14 118.7(7) . .
C16 C15 H15 120.6 . .
C14 C15 H15 120.6 . .
C17 C16 C15 120.4(7) . .
C17 C16 H16 119.8 . .
C15 C16 H16 119.8 . .
C16 C17 C18 122.4(7) . .
C16 C17 H17 118.8 . .
C18 C17 H17 118.8 . .
C17 C18 C13 117.4(6) . .
C17 C18 C19 120.8(5) . .
C13 C18 C19 121.7(6) . .
C20 C19 C18 127.6(5) . .
C20 C19 H19 116.2 . .
C18 C19 H19 116.2 . .
C19 C20 C21 120.0(6) . .
C19 C20 H20 120.0 . .
C21 C20 H20 120.0 . .
O1 C21 C22 122.5(7) . .
O1 C21 C20 120.1(8) . .
C22 C21 C20 117.4(7) . .
C23 C22 C21 127.4(8) . .
C23 C22 H22 116.3 . .
C21 C22 H22 116.3 . .
C22 C23 C24 126.6(7) . .
C22 C23 H23 116.7 . .
C24 C23 H23 116.7 . .
C25 C24 C29 119.0(3) . .
C25 C24 C23 126.6(4) . .
C29 C24 C23 114.3(4) . .
C25 C24 C23A 99.5(9) . .
C29 C24 C23A 141.3(9) . .
C23 C24 C23A 27.6(8) . .
C24 C25 C26 120.0(3) . .
C24 C25 H25 120.0 . .
C26 C25 H25 120.0 . .
C27 C26 C25 120.6(3) . .
C27 C26 H26 119.7 . .
C25 C26 H26 119.7 . .
C26 C27 C28 119.6(3) . .
C26 C27 H27 120.2 . .
C28 C27 H27 120.2 . .
C29 C28 C27 120.6(3) . .
C29 C28 H28 119.7 . .
C27 C28 H28 119.7 . .
C28 C29 C24 120.2(3) . .
C28 C29 H29 119.9 . .
C24 C29 H29 119.9 . .
C13A P1 C1 112.8(5) . .
C13A P1 C7 98.3(5) . .
C1 P1 C7 105.68(12) . .
C13A P1 C13 12.8(6) . .
C1 P1 C13 102.4(3) . .
C7 P1 C13 109.1(3) . .
C13A P1 S1 114.6(5) . .
C1 P1 S1 112.22(10) . .
C7 P1 S1 112.08(9) . .
C13 P1 S1 114.6(3) . .
C18A C19A C20A 119.3(7) . .
C18A C19A C20A 116.5(8) . 3_656
C20A C19A C20A 89.4(7) . 3_656
C18A C19A H19A 110.0 . .
C20A C19A H19A 110.0 . .
C20A C19A H19A 110.0 3_656 .
C19A C20A C21A 114.7(10) . .
C19A C20A C19A 90.6(7) . 3_656
C21A C20A C19A 113.9(9) . 3_656
C19A C20A H20A 112.0 . .
C21A C20A H20A 112.0 . .
C19A C20A H20A 112.0 3_656 .
C23A C22A C21A 112(4) . .
C23A C22A H22A 124.2 . .
C21A C22A H22A 124.2 . .
O1A C21A C20A 124.4(19) . .
O1A C21A C22A 133(2) . .
C20A C21A C22A 102.1(15) . .
C22A C23A C24 105(4) . .
C22A C23A H23A 127.7 . .
C24 C23A H23A 127.7 . .
C14A C13A C18A 119.9(14) . .
C14A C13A P1 122.0(11) . .
C18A C13A P1 117.6(11) . .
C13A C14A C15A 121.3(13) . .
C13A C14A H14A 119.3 . .
C15A C14A H14A 119.3 . .
C16A C15A C14A 118.2(12) . .
C16A C15A H15A 120.9 . .
C14A C15A H15A 120.9 . .
C17A C16A C15A 121.8(13) . .
C17A C16A H16A 119.1 . .
C15A C16A H16A 119.1 . .
C16A C17A C18A 121.1(12) . .
C16A C17A H17A 119.4 . .
C18A C17A H17A 119.4 . .
C17A C18A C13A 117.6(12) . .
C17A C18A C19A 119.2(10) . .
C13A C18A C19A 122.4(10) . .

loop_
_geom_bond_atom_site_label_1
_geom_bond_atom_site_label_2
_geom_bond_distance
_geom_bond_site_symmetry_2
C1 C2 1.386(4) .
C1 C6 1.402(4) .
C1 P1 1.814(3) .
C2 C3 1.365(4) .
C2 H2 0.9500 .
C3 C4 1.384(5) .
C3 H3 0.9500 .
C4 C5 1.365(5) .
C4 H4 0.9500 .
C5 C6 1.385(4) .
C5 H5 0.9500 .
C6 H6 0.9500 .
C7 C12 1.387(4) .
C7 C8 1.391(4) .
C7 P1 1.818(3) .
C8 C9 1.380(4) .
C8 H8 0.9500 .
C9 C10 1.373(4) .
C9 H9 0.9500 .
C10 C11 1.374(5) .
C10 H10 0.9500 .
C11 C12 1.378(4) .
C11 H11 0.9500 .
C12 H12 0.9500 .
C13 C14 1.392(8) .
C13 C18 1.408(8) .
C13 P1 1.847(9) .
C14 C15 1.394(8) .
C14 H14 0.9500 .
C15 C16 1.388(9) .
C15 H15 0.9500 .
C16 C17 1.364(9) .
C16 H16 0.9500 .
C17 C18 1.395(8) .
C17 H17 0.9500 .
C18 C19 1.461(7) .
C19 C20 1.350(7) .
C19 H19 0.9500 .
C20 C21 1.458(10) .
C20 H20 0.9500 .
C21 O1 1.235(12) .
C21 C22 1.380(11) .
C22 C23 1.360(10) .
C22 H22 0.9500 .
C23 C24 1.470(7) .
C23 H23 0.9500 .
C24 C25 1.385(5) .
C24 C29 1.390(4) .
C24 C23A 1.69(4) .
C25 C26 1.388(5) .
C25 H25 0.9500 .
C26 C27 1.368(4) .
C26 H26 0.9500 .
C27 C28 1.378(5) .
C27 H27 0.9500 .
C28 C29 1.375(5) .
C28 H28 0.9500 .
C29 H29 0.9500 .
P1 C13A 1.807(19) .
P1 S1 1.9578(11) .
C19A C18A 1.502(14) .
C19A C20A 1.530(11) .
C19A C20A 1.571(13) 3_656
C19A H19A 1.0000 .
C20A C21A 1.55(2) .
C20A C19A 1.571(13) 3_656
C20A H20A 1.0000 .
C22A C23A 1.09(3) .
C22A C21A 1.84(3) .
C22A H22A 0.9500 .
C21A O1A 1.14(2) .
C23A H23A 0.9500 .
C13A C14A 1.387(13) .
C13A C18A 1.412(13) .
C14A C15A 1.391(13) .
C14A H14A 0.9500 .
C15A C16A 1.381(13) .
C15A H15A 0.9500 .
C16A C17A 1.363(14) .
C16A H16A 0.9500 .
C17A C18A 1.403(13) .
C17A H17A 0.9500 .

loop_
_geom_torsion_atom_site_label_1
_geom_torsion_atom_site_label_2
_geom_torsion_atom_site_label_3
_geom_torsion_atom_site_label_4
_geom_torsion
_geom_torsion_site_symmetry_1
_geom_torsion_site_symmetry_4
C6 C1 C2 C3 -0.3(4) . .
P1 C1 C2 C3 -179.1(3) . .
C1 C2 C3 C4 0.7(5) . .
C2 C3 C4 C5 -0.4(5) . .
C3 C4 C5 C6 -0.4(5) . .
C4 C5 C6 C1 0.7(5) . .
C2 C1 C6 C5 -0.4(4) . .
P1 C1 C6 C5 178.3(2) . .
C12 C7 C8 C9 0.2(4) . .
P1 C7 C8 C9 178.4(3) . .
C7 C8 C9 C10 -0.5(5) . .
C8 C9 C10 C11 0.5(5) . .
C9 C10 C11 C12 -0.1(5) . .
C10 C11 C12 C7 -0.1(5) . .
C8 C7 C12 C11 0.1(4) . .
P1 C7 C12 C11 -178.1(2) . .
C18 C13 C14 C15 -0.4(4) . .
P1 C13 C14 C15 -175.2(6) . .
C13 C14 C15 C16 -0.1(4) . .
C14 C15 C16 C17 0.2(8) . .
C15 C16 C17 C18 0.3(10) . .
C16 C17 C18 C13 -0.8(10) . .
C16 C17 C18 C19 177.5(6) . .
C14 C13 C18 C17 0.9(7) . .
P1 C13 C18 C17 175.3(6) . .
C14 C13 C18 C19 -177.5(5) . .
P1 C13 C18 C19 -3.0(9) . .
C17 C18 C19 C20 -6.6(9) . .
C13 C18 C19 C20 171.7(6) . .
C18 C19 C20 C21 -179.0(6) . .
C19 C20 C21 O1 8.4(11) . .
C19 C20 C21 C22 -170.7(6) . .
O1 C21 C22 C23 -161.8(8) . .
C20 C21 C22 C23 17.2(11) . .
C21 C22 C23 C24 173.4(7) . .
C22 C23 C24 C25 6.4(9) . .
C22 C23 C24 C29 -175.2(6) . .
C22 C23 C24 C23A -5.6(16) . .
C29 C24 C25 C26 -0.1(4) . .
C23 C24 C25 C26 178.2(4) . .
C23A C24 C25 C26 -176.2(7) . .
C24 C25 C26 C27 -0.2(5) . .
C25 C26 C27 C28 0.3(5) . .
C26 C27 C28 C29 -0.2(5) . .
C27 C28 C29 C24 -0.1(5) . .
C25 C24 C29 C28 0.2(4) . .
C23 C24 C29 C28 -178.3(4) . .
C23A C24 C29 C28 174.0(11) . .
C2 C1 P1 C13A -151.0(6) . .
C6 C1 P1 C13A 30.3(6) . .
C2 C1 P1 C7 102.7(2) . .
C6 C1 P1 C7 -76.0(2) . .
C2 C1 P1 C13 -143.2(3) . .
C6 C1 P1 C13 38.1(4) . .
C2 C1 P1 S1 -19.8(3) . .
C6 C1 P1 S1 161.5(2) . .
C12 C7 P1 C13A 104.6(6) . .
C8 C7 P1 C13A -73.6(6) . .
C12 C7 P1 C1 -138.9(2) . .
C8 C7 P1 C1 43.0(3) . .
C12 C7 P1 C13 111.7(4) . .
C8 C7 P1 C13 -66.5(4) . .
C12 C7 P1 S1 -16.3(3) . .
C8 C7 P1 S1 165.5(2) . .
C14 C13 P1 C13A 20(3) . .
C18 C13 P1 C13A -155(4) . .
C14 C13 P1 C1 -125.7(4) . .
C18 C13 P1 C1 59.7(7) . .
C14 C13 P1 C7 -14.0(5) . .
C18 C13 P1 C7 171.3(5) . .
C14 C13 P1 S1 112.5(4) . .
C18 C13 P1 S1 -62.1(7) . .
C18A C19A C20A C21A 122.8(11) . .
C20A C19A C20A C21A -116.8(11) 3_656 .
C18A C19A C20A C19A -120.3(9) . 3_656
C20A C19A C20A C19A 0.0 3_656 3_656
C19A C20A C21A O1A 7(3) . .
C19A C20A C21A O1A -96(2) 3_656 .
C19A C20A C21A C22A -168.4(9) . .
C19A C20A C21A C22A 89.1(13) 3_656 .
C23A C22A C21A O1A 28(3) . .
C23A C22A C21A C20A -156.7(18) . .
C21A C22A C23A C24 176.6(10) . .
C25 C24 C23A C22A -165.3(16) . .
C29 C24 C23A C22A 20(2) . .
C23 C24 C23A C22A 4.9(13) . .
C1 P1 C13A C14A -98.5(7) . .
C7 P1 C13A C14A 12.5(7) . .
C13 P1 C13A C14A -136(4) . .
S1 P1 C13A C14A 131.5(6) . .
C1 P1 C13A C18A 73.2(11) . .
C7 P1 C13A C18A -175.8(9) . .
C13 P1 C13A C18A 36(3) . .
S1 P1 C13A C18A -56.8(11) . .
C18A C13A C14A C15A -0.5(5) . .
P1 C13A C14A C15A 171.0(12) . .
C13A C14A C15A C16A -0.2(5) . .
C14A C15A C16A C17A 0.4(12) . .
C15A C16A C17A C18A 0.2(15) . .
C16A C17A C18A C13A -0.9(14) . .
C16A C17A C18A C19A 169.5(11) . .
C14A C13A C18A C17A 1.1(11) . .
P1 C13A C18A C17A -170.8(11) . .
C14A C13A C18A C19A -168.9(9) . .
P1 C13A C18A C19A 19.2(14) . .
C20A C19A C18A C17A 34.0(13) . .
C20A C19A C18A C17A -71.4(11) 3_656 .
C20A C19A C18A C13A -156.1(10) . .
C20A C19A C18A C13A 98.5(11) 3_656 .
